data_4328215
loop_
_publ_author_name
'Sandeep Kumar Dey'
'Romen Chutia'
'Gopal Das'

_publ_section_title
;
 Oxyanion-Encapsulated Caged Supramolecular Frameworks of a Tris(urea)
 Receptor: Evidence of Hydroxide- and Fluoride-Ion-Induced Fixation of
 Atmospheric CO2 as a Trapped CO32- Anion
;
_journal_name_full 'Inorganic Chemistry'
_journal_page_first 1727
_journal_page_last 1738
_journal_paper_doi 10.1021/ic2020379
_journal_volume 51
_journal_year 2012
_chemical_formula_moiety '2(C27 H30 N10 O9), 2(C16 H36 N), C O3 '
_chemical_formula_sum 'C87 H132 N22 O21'
_chemical_formula_weight 1822.15
_chemical_name_systematic
; 
 ? 
;
_space_group_IT_number 15
_symmetry_cell_setting monoclinic
_symmetry_space_group_name_Hall '-C 2yc'
_symmetry_space_group_name_H-M 'C 1 2/c 1'
_atom_sites_solution_hydrogens geom
_atom_sites_solution_primary direct
_atom_sites_solution_secondary difmap
_audit_creation_method SHELXL-97
_cell_angle_alpha 90.00
_cell_angle_beta 120.928(3)
_cell_angle_gamma 90.00
_cell_formula_units_Z 4
_cell_length_a 33.4669(13)
_cell_length_b 15.1439(5)
_cell_length_c 22.8357(10)
_cell_measurement_reflns_used 9937
_cell_measurement_temperature 298(2)
_cell_measurement_theta_max 19.98
_cell_measurement_theta_min 2.26
_cell_volume 9928.0(7)
_computing_cell_refinement 'Bruker SMART'
_computing_data_collection 'Bruker SMART'
_computing_data_reduction 'Bruker SAINT'
_computing_molecular_graphics 'Bruker SHELXTL'
_computing_publication_material 'Bruker SHELXTL'
_computing_structure_refinement 'SHELXL-97 (Sheldrick, 1997)'
_computing_structure_solution 'SHELXS-97 (Sheldrick, 1990)'
_diffrn_ambient_temperature 298(2)
_diffrn_measured_fraction_theta_full 0.984
_diffrn_measured_fraction_theta_max 0.984
_diffrn_measurement_device_type 'CCD area detector'
_diffrn_measurement_method 'phi and omega scans'
_diffrn_radiation_monochromator graphite
_diffrn_radiation_source 'fine-focus sealed tube'
_diffrn_radiation_type MoK\a
_diffrn_radiation_wavelength 0.71073
_diffrn_reflns_av_R_equivalents 0.0356
_diffrn_reflns_av_sigmaI/netI 0.0234
_diffrn_reflns_limit_h_max 34
_diffrn_reflns_limit_h_min -34
_diffrn_reflns_limit_k_max 15
_diffrn_reflns_limit_k_min -15
_diffrn_reflns_limit_l_max 23
_diffrn_reflns_limit_l_min -23
_diffrn_reflns_number 48123
_diffrn_reflns_theta_full 21.63
_diffrn_reflns_theta_max 21.63
_diffrn_reflns_theta_min 1.52
_exptl_absorpt_coefficient_mu 0.088
_exptl_absorpt_correction_T_max 0.972
_exptl_absorpt_correction_T_min 0.953
_exptl_absorpt_correction_type multi-scan
_exptl_absorpt_process_details SADABS
_exptl_crystal_colour colorless
_exptl_crystal_density_diffrn 1.219
_exptl_crystal_description block
_exptl_crystal_F_000 3904
_exptl_crystal_size_max 0.46
_exptl_crystal_size_mid 0.36
_exptl_crystal_size_min 0.26
_refine_diff_density_max 0.298
_refine_diff_density_min -0.181
_refine_diff_density_rms 0.030
_refine_ls_extinction_coef 0.0012(2)
_refine_ls_extinction_expression Fc^*^=kFc[1+0.001xFc^2^\l^3^/sin(2\q)]^-1/4^
_refine_ls_extinction_method SHELXL
_refine_ls_goodness_of_fit_ref 1.030
_refine_ls_hydrogen_treatment none
_refine_ls_matrix_type full
_refine_ls_number_parameters 592
_refine_ls_number_reflns 5776
_refine_ls_number_restraints 0
_refine_ls_restrained_S_all 1.030
_refine_ls_R_factor_all 0.0744
_refine_ls_R_factor_gt 0.0496
_refine_ls_shift/su_max 0.001
_refine_ls_shift/su_mean 0.000
_refine_ls_structure_factor_coef Fsqd
_refine_ls_weighting_details 'calc w=1/[\s^2^(Fo^2^)+(0.1300P)^2^+0.0000P] where P=(Fo^2^+2Fc^2^)/3'
_refine_ls_weighting_scheme calc
_refine_ls_wR_factor_gt 0.1608
_refine_ls_wR_factor_ref 0.1831
_reflns_number_gt 4045
_reflns_number_total 5776
_reflns_threshold_expression >2sigma(I)
_cod_data_source_file ic2020379_si_002_2.cif
_cod_data_source_block Carbonate-complex
_cod_database_code 4328215

loop_
_symmetry_equiv_pos_as_xyz
'x, y, z'
'-x, y, -z+1/2'
'x+1/2, y+1/2, z'
'-x+1/2, y+1/2, -z+1/2'
'-x, -y, -z'
'x, -y, z-1/2'
'-x+1/2, -y+1/2, -z'
'x+1/2, -y+1/2, z-1/2'

loop_
_atom_site_label
_atom_site_type_symbol
_atom_site_fract_x
_atom_site_fract_y
_atom_site_fract_z
_atom_site_U_iso_or_equiv
_atom_site_adp_type
_atom_site_occupancy
_atom_site_symmetry_multiplicity
_atom_site_calc_flag
_atom_site_refinement_flags
N1 N 0.94395(7) 0.67271(15) 0.02239(11) 0.0677(6) Uani 1 1 d .
C3 C 1.07835(10) 0.77307(19) 0.16223(15) 0.0667(7) Uani 1 1 d .
C4 C 1.14273(10) 0.74641(17) 0.27946(14) 0.0649(7) Uani 1 1 d .
C5 C 1.17584(10) 0.80038(19) 0.27826(15) 0.0728(8) Uani 1 1 d .
H5 H 1.1677 0.8369 0.2410 0.087 Uiso 1 1 calc R
C2 C 1.00728(11) 0.7773(2) 0.05006(15) 0.0936(10) Uani 1 1 d .
H2A H 1.0287 0.7965 0.0360 0.112 Uiso 1 1 calc R
H2B H 0.9864 0.8259 0.0429 0.112 Uiso 1 1 calc R
C9 C 1.15674(12) 0.6951(2) 0.33731(17) 0.0886(9) Uani 1 1 d .
H9 H 1.1352 0.6587 0.3395 0.106 Uiso 1 1 calc R
C6 C 1.22094(10) 0.7991(2) 0.33314(17) 0.0812(9) Uani 1 1 d .
C1 C 0.97979(10) 0.6999(2) 0.00776(15) 0.0856(9) Uani 1 1 d .
H1A H 0.9652 0.7151 -0.0402 0.103 Uiso 1 1 calc R
H1B H 1.0007 0.6507 0.0165 0.103 Uiso 1 1 calc R
C7 C 1.23506(12) 0.7487(3) 0.38973(18) 0.1021(11) Uani 1 1 d .
H7 H 1.2658 0.7494 0.4257 0.122 Uiso 1 1 calc R
C8 C 1.20221(14) 0.6971(3) 0.39172(19) 0.1144(12) Uani 1 1 d .
H8 H 1.2105 0.6629 0.4302 0.137 Uiso 1 1 calc R
N3 N 1.09693(8) 0.74161(14) 0.22699(12) 0.0690(6) Uani 1 1 d .
H3 H 1.0779 0.7158 0.2362 0.083 Uiso 1 1 calc R
N2 N 1.03316(8) 0.75392(17) 0.12194(12) 0.0871(8) Uani 1 1 d .
H2 H 1.0190 0.7269 0.1392 0.105 Uiso 1 1 calc R
N4 N 1.25618(11) 0.8532(2) 0.32952(19) 0.1081(10) Uani 1 1 d .
O1 O 1.10053(6) 0.81419(15) 0.14218(10) 0.0869(6) Uani 1 1 d .
O3 O 1.29540(9) 0.8537(2) 0.37577(15) 0.1324(10) Uani 1 1 d .
O2 O 1.24325(10) 0.8969(3) 0.27867(19) 0.1827(17) Uani 1 1 d .
C13 C 0.90097(10) 0.45358(19) 0.21039(14) 0.0698(8) Uani 1 1 d .
C14 C 0.87034(10) 0.38427(18) 0.17731(15) 0.0720(8) Uani 1 1 d .
H14 H 0.8661 0.3620 0.1365 0.086 Uiso 1 1 calc R
C12 C 0.92647(11) 0.4778(2) 0.12697(17) 0.0750(8) Uani 1 1 d .
C10 C 0.93078(11) 0.5793(2) 0.00495(15) 0.0877(9) Uani 1 1 d .
H10A H 0.9314 0.5648 -0.0360 0.105 Uiso 1 1 calc R
H10B H 0.8992 0.5710 -0.0050 0.105 Uiso 1 1 calc R
C18 C 0.90626(12) 0.4844(2) 0.27168(17) 0.0910(9) Uani 1 1 d .
H18 H 0.9270 0.5303 0.2947 0.109 Uiso 1 1 calc R
C15 C 0.84655(10) 0.3494(2) 0.20560(17) 0.0791(8) Uani 1 1 d .
C11 C 0.96240(12) 0.5176(2) 0.06091(17) 0.0906(10) Uani 1 1 d .
H11A H 0.9554 0.4575 0.0439 0.109 Uiso 1 1 calc R
H11B H 0.9943 0.5300 0.0738 0.109 Uiso 1 1 calc R
C16 C 0.85092(13) 0.3796(3) 0.2655(2) 0.1045(11) Uani 1 1 d .
H16 H 0.8339 0.3547 0.2832 0.125 Uiso 1 1 calc R
C17 C 0.88166(14) 0.4487(3) 0.29846(19) 0.1090(11) Uani 1 1 d .
H17 H 0.8855 0.4708 0.3391 0.131 Uiso 1 1 calc R
N6 N 0.92756(8) 0.49384(15) 0.18699(13) 0.0797(7) Uani 1 1 d .
H6 H 0.9470 0.5334 0.2132 0.096 Uiso 1 1 calc R
N5 N 0.95835(9) 0.52444(16) 0.12061(12) 0.0813(7) Uani 1 1 d .
H5A H 0.9768 0.5593 0.1531 0.098 Uiso 1 1 calc R
N7 N 0.81393(10) 0.2769(2) 0.16929(19) 0.0966(9) Uani 1 1 d .
O4 O 0.89961(8) 0.42639(16) 0.08352(11) 0.0987(7) Uani 1 1 d .
O5 O 0.80986(9) 0.24962(17) 0.11693(17) 0.1160(9) Uani 1 1 d .
O6 O 0.79154(11) 0.2466(2) 0.19276(15) 0.1505(12) Uani 1 1 d .
C27 C 0.95444(12) 0.95547(19) 0.27985(17) 0.0803(9) Uani 1 1 d .
H27 H 0.9816 0.9222 0.2976 0.096 Uiso 1 1 calc R
C22 C 0.91828(11) 0.94158(19) 0.21390(17) 0.0758(8) Uani 1 1 d .
C21 C 0.89332(11) 0.8508(2) 0.10995(18) 0.0787(8) Uani 1 1 d .
C20 C 0.87769(11) 0.7355(2) 0.02588(17) 0.0963(10) Uani 1 1 d .
H20A H 0.8495 0.7700 -0.0006 0.116 Uiso 1 1 calc R
H20B H 0.8687 0.6764 0.0309 0.116 Uiso 1 1 calc R
C19 C 0.90385(10) 0.7311(2) -0.01141(15) 0.0857(9) Uani 1 1 d .
H19A H 0.8831 0.7102 -0.0576 0.103 Uiso 1 1 calc R
H19B H 0.9142 0.7899 -0.0143 0.103 Uiso 1 1 calc R
C26 C 0.94996(15) 1.0184(2) 0.3186(2) 0.0947(10) Uani 1 1 d .
C23 C 0.87808(13) 0.9927(2) 0.18854(19) 0.1026(11) Uani 1 1 d .
H23 H 0.8534 0.9841 0.1442 0.123 Uiso 1 1 calc R
C25 C 0.91103(18) 1.0701(3) 0.2949(3) 0.1159(13) Uani 1 1 d .
H25 H 0.9089 1.1133 0.3222 0.139 Uiso 1 1 calc R
C24 C 0.87510(17) 1.0555(3) 0.2290(3) 0.1245(14) Uani 1 1 d .
H24 H 0.8482 1.0894 0.2116 0.149 Uiso 1 1 calc R
N9 N 0.92334(8) 0.87441(15) 0.17680(13) 0.0769(7) Uani 1 1 d .
H9A H 0.9484 0.8437 0.1984 0.092 Uiso 1 1 calc R
N8 N 0.90571(8) 0.77493(19) 0.09220(13) 0.0890(8) Uani 1 1 d .
H8A H 0.9312 0.7494 0.1216 0.107 Uiso 1 1 calc R
N10 N 0.98863(16) 1.0296(2) 0.3889(2) 0.1178(11) Uani 1 1 d .
O7 O 0.85892(8) 0.89278(16) 0.06990(11) 0.1096(8) Uani 1 1 d .
O8 O 0.98312(13) 1.0802(2) 0.42579(16) 0.1584(12) Uani 1 1 d .
O9 O 1.02501(13) 0.9906(2) 0.40888(17) 0.1558(13) Uani 1 1 d .
C28 C 0.0000 0.6833(3) 0.2500 0.0554(9) Uani 1 2 d S
O11 O 0.02398(7) 0.64097(13) 0.23033(10) 0.0835(6) Uani 1 1 d .
O10 O 0.0000 0.7646(2) 0.2500 0.1242(14) Uani 1 2 d S
N12 N 0.15511(8) 0.84156(15) 0.02210(11) 0.0702(6) Uani 1 1 d .
C31 C 0.17063(12) 0.9729(2) 0.10161(16) 0.0931(10) Uani 1 1 d .
H31A H 0.1768 0.9354 0.1398 0.112 Uiso 1 1 calc R
H31B H 0.2000 0.9833 0.1038 0.112 Uiso 1 1 calc R
C30 C 0.13792(10) 0.92651(19) 0.03627(15) 0.0810(9) Uani 1 1 d .
H30A H 0.1300 0.9669 -0.0011 0.097 Uiso 1 1 calc R
H30B H 0.1095 0.9138 0.0361 0.097 Uiso 1 1 calc R
C32 C 0.15131(16) 1.0586(3) 0.1076(2) 0.1324(14) Uani 1 1 d .
H32A H 0.1417 1.0925 0.0664 0.159 Uiso 1 1 calc R
H32B H 0.1236 1.0468 0.1098 0.159 Uiso 1 1 calc R
C33 C 0.18342(17) 1.1134(3) 0.1672(2) 0.1490(17) Uani 1 1 d .
H33A H 0.1928 1.0811 0.2085 0.223 Uiso 1 1 calc R
H33B H 0.1679 1.1667 0.1672 0.223 Uiso 1 1 calc R
H33C H 0.2104 1.1280 0.1646 0.223 Uiso 1 1 calc R
C34 C 0.15816(11) 0.77235(19) 0.07262(15) 0.0804(9) Uani 1 1 d .
H34A H 0.1805 0.7927 0.1183 0.096 Uiso 1 1 calc R
H34B H 0.1281 0.7689 0.0691 0.096 Uiso 1 1 calc R
C35 C 0.17193(12) 0.6807(2) 0.06442(17) 0.0930(10) Uani 1 1 d .
H35A H 0.2046 0.6803 0.0779 0.112 Uiso 1 1 calc R
H35B H 0.1538 0.6634 0.0168 0.112 Uiso 1 1 calc R
C36 C 0.16395(16) 0.6140(3) 0.1082(2) 0.1274(13) Uani 1 1 d .
H36A H 0.1324 0.6207 0.0990 0.153 Uiso 1 1 calc R
H36B H 0.1669 0.5547 0.0947 0.153 Uiso 1 1 calc R
C37 C 0.1945(2) 0.6236(3) 0.1770(3) 0.1664(19) Uani 1 1 d .
H37A H 0.2258 0.6154 0.1867 0.250 Uiso 1 1 calc R
H37B H 0.1877 0.5805 0.2015 0.250 Uiso 1 1 calc R
H37C H 0.1914 0.6818 0.1909 0.250 Uiso 1 1 calc R
C38 C 0.20315(10) 0.8528(2) 0.03163(15) 0.0786(8) Uani 1 1 d .
H38A H 0.2249 0.8666 0.0792 0.094 Uiso 1 1 calc R
H38B H 0.2126 0.7967 0.0219 0.094 Uiso 1 1 calc R
C39 C 0.20733(10) 0.9229(2) -0.01180(15) 0.0822(9) Uani 1 1 d .
H39A H 0.1931 0.9771 -0.0087 0.099 Uiso 1 1 calc R
H39B H 0.1907 0.9041 -0.0591 0.099 Uiso 1 1 calc R
C40 C 0.25781(11) 0.9402(2) 0.01096(19) 0.0996(10) Uani 1 1 d .
H40A H 0.2738 0.9621 0.0575 0.119 Uiso 1 1 calc R
H40B H 0.2724 0.8849 0.0108 0.119 Uiso 1 1 calc R
C41 C 0.26361(14) 1.0057(3) -0.0337(2) 0.1239(13) Uani 1 1 d .
H41A H 0.2508 0.9817 -0.0788 0.186 Uiso 1 1 calc R
H41B H 0.2961 1.0179 -0.0148 0.186 Uiso 1 1 calc R
H41C H 0.2476 1.0594 -0.0360 0.186 Uiso 1 1 calc R
C42 C 0.12110(10) 0.8140(2) -0.05128(14) 0.0821(9) Uani 1 1 d .
H42A H 0.1168 0.8637 -0.0807 0.099 Uiso 1 1 calc R
H42B H 0.1353 0.7668 -0.0630 0.099 Uiso 1 1 calc R
C43 C 0.07382(11) 0.7834(2) -0.06713(15) 0.0869(9) Uani 1 1 d .
H43A H 0.0606 0.8264 -0.0503 0.104 Uiso 1 1 calc R
H43B H 0.0768 0.7277 -0.0442 0.104 Uiso 1 1 calc R
C44 C 0.04187(12) 0.7718(2) -0.14305(17) 0.1018(11) Uani 1 1 d .
H44A H 0.0577 0.7372 -0.1607 0.122 Uiso 1 1 calc R
H44B H 0.0352 0.8294 -0.1648 0.122 Uiso 1 1 calc R
C45 C -0.00376(13) 0.7268(3) -0.1620(2) 0.1232(13) Uani 1 1 d .
H45A H 0.0025 0.6702 -0.1401 0.185 Uiso 1 1 calc R
H45B H -0.0221 0.7192 -0.2106 0.185 Uiso 1 1 calc R
H45C H -0.0206 0.7626 -0.1472 0.185 Uiso 1 1 calc R

loop_
_atom_site_aniso_label
_atom_site_aniso_U_11
_atom_site_aniso_U_22
_atom_site_aniso_U_33
_atom_site_aniso_U_23
_atom_site_aniso_U_13
_atom_site_aniso_U_12
N1 0.0612(14) 0.0805(17) 0.0572(14) -0.0026(12) 0.0274(12) -0.0035(12)
C3 0.063(2) 0.0809(19) 0.067(2) 0.0022(16) 0.0410(18) -0.0029(15)
C4 0.064(2) 0.0732(19) 0.0637(19) 0.0024(15) 0.0368(17) 0.0041(15)
C5 0.064(2) 0.089(2) 0.067(2) 0.0024(15) 0.0344(18) -0.0001(15)
C2 0.0667(19) 0.129(3) 0.072(2) 0.023(2) 0.0255(18) -0.0171(19)
C9 0.084(2) 0.100(2) 0.083(2) 0.0115(19) 0.043(2) -0.0018(18)
C6 0.055(2) 0.100(2) 0.080(2) -0.0016(19) 0.0297(19) 0.0007(17)
C1 0.079(2) 0.118(3) 0.0595(19) 0.0102(18) 0.0359(17) -0.0040(18)
C7 0.067(2) 0.134(3) 0.080(3) 0.013(2) 0.0199(19) 0.009(2)
C8 0.096(3) 0.145(3) 0.083(3) 0.033(2) 0.032(2) 0.008(2)
N3 0.0607(16) 0.0875(17) 0.0635(16) 0.0063(13) 0.0353(14) -0.0076(11)
N2 0.0617(17) 0.127(2) 0.0674(17) 0.0169(15) 0.0297(14) -0.0203(14)
N4 0.068(2) 0.135(3) 0.110(3) 0.010(2) 0.037(2) -0.0046(19)
O1 0.0701(13) 0.1244(17) 0.0755(14) 0.0108(12) 0.0441(12) -0.0164(11)
O3 0.0518(15) 0.177(3) 0.131(2) -0.0012(19) 0.0197(15) -0.0086(14)
O2 0.0835(19) 0.258(4) 0.158(3) 0.069(3) 0.027(2) -0.050(2)
C13 0.0737(19) 0.0713(19) 0.0630(19) 0.0044(16) 0.0341(16) 0.0068(16)
C14 0.0730(18) 0.0678(19) 0.0723(19) 0.0014(16) 0.0352(17) 0.0025(16)
C12 0.088(2) 0.068(2) 0.074(2) -0.0105(17) 0.0447(19) -0.0040(17)
C10 0.104(2) 0.094(3) 0.066(2) -0.0206(18) 0.0441(19) -0.0170(19)
C18 0.104(2) 0.099(2) 0.075(2) -0.0089(19) 0.051(2) -0.0109(19)
C15 0.074(2) 0.081(2) 0.082(2) 0.0121(18) 0.0403(19) 0.0023(17)
C11 0.123(3) 0.077(2) 0.094(2) -0.0069(19) 0.072(2) 0.0029(19)
C16 0.106(3) 0.123(3) 0.102(3) 0.021(2) 0.066(2) 0.000(2)
C17 0.118(3) 0.138(3) 0.084(2) -0.009(2) 0.061(2) -0.018(3)
N6 0.0957(18) 0.0779(16) 0.0756(17) -0.0172(13) 0.0514(15) -0.0161(13)
N5 0.1005(19) 0.0781(17) 0.0773(18) -0.0130(13) 0.0544(15) -0.0111(14)
N7 0.085(2) 0.096(2) 0.113(3) 0.016(2) 0.053(2) -0.0014(17)
O4 0.1219(18) 0.0961(16) 0.0840(15) -0.0290(13) 0.0571(14) -0.0314(14)
O5 0.116(2) 0.1032(19) 0.139(2) -0.0253(17) 0.072(2) -0.0259(14)
O6 0.145(3) 0.181(3) 0.141(3) 0.000(2) 0.085(2) -0.061(2)
C27 0.096(2) 0.065(2) 0.090(3) -0.0020(17) 0.055(2) 0.0010(16)
C22 0.093(2) 0.0621(19) 0.087(2) 0.0047(17) 0.057(2) 0.0107(17)
C21 0.073(2) 0.087(2) 0.079(2) 0.005(2) 0.041(2) 0.0081(19)
C20 0.0588(19) 0.122(3) 0.090(2) -0.020(2) 0.0248(19) -0.0008(17)
C19 0.0645(19) 0.111(2) 0.0576(18) -0.0019(17) 0.0142(16) -0.0018(17)
C26 0.122(3) 0.071(2) 0.101(3) -0.011(2) 0.065(3) -0.007(2)
C23 0.125(3) 0.095(2) 0.097(3) 0.014(2) 0.064(2) 0.037(2)
C25 0.162(4) 0.088(3) 0.129(4) -0.009(3) 0.098(3) 0.016(3)
C24 0.152(4) 0.109(3) 0.130(4) 0.010(3) 0.085(4) 0.047(3)
N9 0.0802(16) 0.0742(16) 0.0781(18) 0.0067(14) 0.0418(15) 0.0135(12)
N8 0.0678(16) 0.106(2) 0.0772(19) -0.0153(15) 0.0255(15) 0.0116(14)
N10 0.150(4) 0.101(3) 0.116(3) -0.034(2) 0.077(3) -0.024(2)
O7 0.1045(17) 0.1224(19) 0.0863(16) 0.0177(14) 0.0379(14) 0.0448(15)
O8 0.211(3) 0.146(3) 0.139(3) -0.052(2) 0.105(3) -0.028(2)
O9 0.140(3) 0.161(3) 0.125(3) -0.051(2) 0.038(2) -0.009(2)
C28 0.045(2) 0.053(3) 0.059(2) 0.000 0.0210(19) 0.000
O11 0.0954(14) 0.0796(13) 0.1053(16) -0.0008(11) 0.0728(13) -0.0013(11)
O10 0.077(2) 0.058(2) 0.236(4) 0.000 0.080(3) 0.000
N12 0.0763(15) 0.0793(16) 0.0641(15) 0.0090(12) 0.0425(13) 0.0151(12)
C31 0.104(2) 0.093(2) 0.080(2) -0.0076(19) 0.046(2) 0.0054(19)
C30 0.088(2) 0.085(2) 0.080(2) 0.0056(17) 0.0506(19) 0.0190(17)
C32 0.158(4) 0.112(3) 0.135(4) -0.024(3) 0.081(3) 0.015(3)
C33 0.182(4) 0.124(3) 0.132(4) -0.047(3) 0.074(3) -0.029(3)
C34 0.089(2) 0.090(2) 0.071(2) 0.0108(17) 0.0477(18) 0.0117(16)
C35 0.108(2) 0.087(2) 0.095(2) 0.0100(18) 0.060(2) 0.0054(18)
C36 0.140(4) 0.110(3) 0.127(4) 0.014(3) 0.065(3) 0.010(3)
C37 0.182(5) 0.158(4) 0.147(4) 0.016(4) 0.076(4) -0.016(4)
C38 0.078(2) 0.088(2) 0.077(2) 0.0073(17) 0.0447(17) 0.0126(15)
C39 0.091(2) 0.084(2) 0.084(2) 0.0111(17) 0.0534(18) 0.0106(16)
C40 0.096(3) 0.103(3) 0.115(3) 0.009(2) 0.065(2) 0.0046(19)
C41 0.138(3) 0.117(3) 0.143(3) 0.008(3) 0.091(3) -0.017(2)
C42 0.089(2) 0.098(2) 0.065(2) 0.0027(16) 0.0430(18) 0.0094(17)
C43 0.088(2) 0.098(2) 0.076(2) -0.0007(17) 0.0429(19) 0.0056(18)
C44 0.095(2) 0.119(3) 0.080(2) -0.003(2) 0.037(2) -0.001(2)
C45 0.108(3) 0.132(3) 0.113(3) -0.013(2) 0.044(2) -0.013(2)

loop_
_atom_type_symbol
_atom_type_description
_atom_type_scat_dispersion_real
_atom_type_scat_dispersion_imag
_atom_type_scat_source
C C 0.0033 0.0016 'International Tables Vol C Tables 4.2.6.8 and 6.1.1.4'
H H 0.0000 0.0000 'International Tables Vol C Tables 4.2.6.8 and 6.1.1.4'
N N 0.0061 0.0033 'International Tables Vol C Tables 4.2.6.8 and 6.1.1.4'
O O 0.0106 0.0060 'International Tables Vol C Tables 4.2.6.8 and 6.1.1.4'

loop_
_geom_angle_atom_site_label_1
_geom_angle_atom_site_label_2
_geom_angle_atom_site_label_3
_geom_angle
_geom_angle_site_symmetry_3
C19 N1 C1 110.5(2) .
C19 N1 C10 112.0(2) .
C1 N1 C10 112.0(2) .
O1 C3 N2 122.8(3) .
O1 C3 N3 123.9(3) .
N2 C3 N3 113.3(3) .
N3 C4 C5 123.8(3) .
N3 C4 C9 118.5(3) .
C5 C4 C9 117.7(3) .
C6 C5 C4 119.0(3) .
N2 C2 C1 110.5(3) .
C8 C9 C4 121.2(3) .
C7 C6 C5 123.7(3) .
C7 C6 N4 117.9(3) .
C5 C6 N4 118.3(3) .
N1 C1 C2 112.2(3) .
C6 C7 C8 117.3(3) .
C7 C8 C9 120.9(3) .
C3 N3 C4 127.4(2) .
C3 N2 C2 122.1(2) .
O3 N4 O2 122.5(3) .
O3 N4 C6 120.3(3) .
O2 N4 C6 117.2(3) .
C14 C13 N6 124.1(3) .
C14 C13 C18 118.4(3) .
N6 C13 C18 117.5(3) .
C15 C14 C13 118.8(3) .
O4 C12 N5 122.8(3) .
O4 C12 N6 123.8(3) .
N5 C12 N6 113.5(3) .
N1 C10 C11 112.7(2) .
C17 C18 C13 121.4(3) .
C14 C15 C16 123.6(3) .
C14 C15 N7 117.9(3) .
C16 C15 N7 118.6(3) .
N5 C11 C10 113.2(3) .
C15 C16 C17 117.4(3) .
C18 C17 C16 120.4(3) .
C12 N6 C13 127.7(3) .
C12 N5 C11 121.9(3) .
O5 N7 O6 121.9(3) .
O5 N7 C15 119.3(3) .
O6 N7 C15 118.8(4) .
C26 C27 C22 119.3(3) .
C27 C22 N9 117.6(3) .
C27 C22 C23 119.1(3) .
N9 C22 C23 123.2(3) .
O7 C21 N8 122.4(3) .
O7 C21 N9 124.5(3) .
N8 C21 N9 113.1(3) .
N8 C20 C19 111.1(2) .
N1 C19 C20 112.0(3) .
C27 C26 C25 122.9(4) .
C27 C26 N10 117.6(4) .
C25 C26 N10 119.5(4) .
C24 C23 C22 119.8(4) .
C26 C25 C24 117.3(4) .
C23 C24 C25 121.6(4) .
C21 N9 C22 128.3(3) .
C21 N8 C20 122.2(3) .
O9 N10 O8 121.7(4) .
O9 N10 C26 120.5(4) .
O8 N10 C26 117.9(4) .
O10 C28 O11 120.16(18) .
O10 C28 O11 120.16(18) 2
O11 C28 O11 119.7(4) 2
C30 N12 C38 111.5(2) .
C30 N12 C42 108.5(2) .
C38 N12 C42 109.0(2) .
C30 N12 C34 108.0(2) .
C38 N12 C34 108.3(2) .
C42 N12 C34 111.5(2) .
C32 C31 C30 111.8(3) .
C31 C30 N12 116.7(2) .
C33 C32 C31 115.4(4) .
C35 C34 N12 116.5(2) .
C34 C35 C36 111.0(3) .
C37 C36 C35 113.4(4) .
C39 C38 N12 115.7(2) .
C38 C39 C40 111.1(2) .
C41 C40 C39 113.0(3) .
C43 C42 N12 116.6(2) .
C42 C43 C44 110.4(3) .
C43 C44 C45 113.2(3) .

loop_
_geom_bond_atom_site_label_1
_geom_bond_atom_site_label_2
_geom_bond_distance
_geom_bond_site_symmetry_2
N1 C19 1.454(4) .
N1 C1 1.460(3) .
N1 C10 1.475(4) .
C3 O1 1.224(3) .
C3 N2 1.337(3) .
C3 N3 1.362(3) .
C4 N3 1.379(3) .
C4 C5 1.389(4) .
C4 C9 1.390(4) .
C5 C6 1.380(4) .
C2 N2 1.452(4) .
C2 C1 1.497(4) .
C9 C8 1.384(4) .
C6 C7 1.359(4) .
C6 N4 1.473(4) .
C7 C8 1.369(5) .
N4 O3 1.189(3) .
N4 O2 1.207(4) .
C13 C14 1.388(4) .
C13 N6 1.392(4) .
C13 C18 1.398(4) .
C14 C15 1.363(4) .
C12 O4 1.217(3) .
C12 N5 1.348(4) .
C12 N6 1.374(4) .
C10 C11 1.495(4) .
C18 C17 1.365(4) .
C15 C16 1.377(4) .
C15 N7 1.468(4) .
C11 N5 1.441(4) .
C16 C17 1.387(5) .
N7 O5 1.205(3) .
N7 O6 1.214(3) .
C27 C26 1.361(4) .
C27 C22 1.380(4) .
C22 N9 1.389(4) .
C22 C23 1.394(4) .
C21 O7 1.219(3) .
C21 N8 1.352(4) .
C21 N9 1.375(4) .
C20 N8 1.438(4) .
C20 C19 1.504(4) .
C26 C25 1.371(5) .
C26 N10 1.464(5) .
C23 C24 1.364(5) .
C25 C24 1.379(5) .
N10 O9 1.212(4) .
N10 O8 1.220(4) .
C28 O10 1.231(4) .
C28 O11 1.276(3) .
C28 O11 1.276(3) 2
N12 C30 1.511(3) .
N12 C38 1.517(3) .
N12 C42 1.522(3) .
N12 C34 1.523(3) .
C31 C32 1.487(5) .
C31 C30 1.496(4) .
C32 C33 1.481(5) .
C34 C35 1.504(4) .
C35 C36 1.538(5) .
C36 C37 1.373(5) .
C38 C39 1.508(4) .
C39 C40 1.513(4) .
C40 C41 1.506(5) .
C42 C43 1.504(4) .
C43 C44 1.508(4) .
C44 C45 1.518(5) .
